data_7245477
loop_
_publ_author_name
'He, Yuan-Chun'
'Wu, Shuang'
'Zhang, Jie'
'Qin, Wen-Hui'
'Liu, Jing'
'Zhao, Fang-Hua'
'Liu, Lin'
'Jing, Zhihong'

_publ_section_title
;
 Syntheses, structures, and luminescence properties of five new
 coordination polymers based on
 3-carboxy-1-(3&#x2032;-carboxybenzyl)-2-oxidopyridinium and neutral
 ligands
;
_journal_name_full CrystEngComm
_journal_paper_doi 10.1039/D2CE00921H
_journal_year 2022
_chemical_formula_moiety 'C38 H26 N4 O10 Zn2'
_chemical_formula_sum 'C38 H26 N4 O10 Zn2'
_chemical_formula_weight 829.37
_space_group_crystal_system orthorhombic
_space_group_IT_number 52
_space_group_name_Hall '-P 2a 2bc'
_space_group_name_H-M_alt 'P n n a'
_atom_sites_solution_hydrogens geom
_atom_sites_solution_primary direct
_audit_creation_method SHELXL-2018/3
_audit_update_record
;
2022-07-03 deposited with the CCDC.	2022-09-13 downloaded from the CCDC.
;
_cell_angle_alpha 90
_cell_angle_beta 90
_cell_angle_gamma 90
_cell_formula_units_Z 4
_cell_length_a 22.8351(4)
_cell_length_b 15.4202(3)
_cell_length_c 9.6337(2)
_cell_measurement_reflns_used 9982
_cell_measurement_temperature 293(2)
_cell_measurement_theta_max 28.21
_cell_measurement_theta_min 2.49
_cell_volume 3392.24(11)
_computing_cell_refinement 'Bruker SAINT'
_computing_data_collection 'Bruker APEX3'
_computing_data_reduction 'Bruker SAINT'
_computing_molecular_graphics 'Bruker SHELXTL'
_computing_publication_material 'Bruker SHELXTL'
_computing_structure_refinement 'SHELXL-2018/3 (Sheldrick, 2018)'
_computing_structure_solution 'SHELXT 2014/5 (Sheldrick, 2014)'
_diffrn_ambient_temperature 293(2)
_diffrn_measured_fraction_theta_full 0.998
_diffrn_measured_fraction_theta_max 0.998
_diffrn_measurement_device_type 'Bruker D8 QUEST'
_diffrn_measurement_method '\w scans'
_diffrn_radiation_type MoK\a
_diffrn_radiation_wavelength 0.71073
_diffrn_reflns_av_R_equivalents 0.0365
_diffrn_reflns_av_unetI/netI 0.0220
_diffrn_reflns_Laue_measured_fraction_full 0.998
_diffrn_reflns_Laue_measured_fraction_max 0.998
_diffrn_reflns_limit_h_max 30
_diffrn_reflns_limit_h_min -28
_diffrn_reflns_limit_k_max 18
_diffrn_reflns_limit_k_min -20
_diffrn_reflns_limit_l_max 10
_diffrn_reflns_limit_l_min -12
_diffrn_reflns_number 33561
_diffrn_reflns_point_group_measured_fraction_full 0.998
_diffrn_reflns_point_group_measured_fraction_max 0.998
_diffrn_reflns_theta_full 25.000
_diffrn_reflns_theta_max 28.280
_diffrn_reflns_theta_min 2.295
_diffrn_source 'sealed tube'
_exptl_absorpt_coefficient_mu 1.483
_exptl_absorpt_correction_T_max 0.825
_exptl_absorpt_correction_T_min 0.766
_exptl_absorpt_correction_type multi-scan
_exptl_crystal_colour colourless
_exptl_crystal_density_diffrn 1.624
_exptl_crystal_description block
_exptl_crystal_F_000 1688
_exptl_crystal_size_max 0.200
_exptl_crystal_size_mid 0.150
_exptl_crystal_size_min 0.130
_refine_diff_density_max 0.383
_refine_diff_density_min -0.359
_refine_diff_density_rms 0.053
_refine_ls_extinction_method none
_refine_ls_goodness_of_fit_ref 1.036
_refine_ls_hydrogen_treatment constr
_refine_ls_matrix_type full
_refine_ls_number_parameters 245
_refine_ls_number_reflns 4211
_refine_ls_number_restraints 0
_refine_ls_restrained_S_all 1.036
_refine_ls_R_factor_all 0.0452
_refine_ls_R_factor_gt 0.0277
_refine_ls_shift/su_max 0.000
_refine_ls_shift/su_mean 0.000
_refine_ls_structure_factor_coef Fsqd
_refine_ls_weighting_details 'w=1/[\s^2^(Fo^2^)+(0.0266P)^2^+1.9404P] where P=(Fo^2^+2Fc^2^)/3'
_refine_ls_weighting_scheme calc
_refine_ls_wR_factor_gt 0.0616
_refine_ls_wR_factor_ref 0.0688
_reflns_Friedel_coverage 0.000
_reflns_number_gt 3152
_reflns_number_total 4211
_reflns_threshold_expression 'I > 2\s(I)'
_cod_data_source_file d2ce00921h2.cif
_cod_data_source_block 3
_cod_database_code 7245477
_shelx_shelxl_version_number 2018/3
_shelx_space_group_comment
;
The symmetry employed for this shelxl refinement is uniquely defined
by the following loop, which should always be used as a source of
symmetry information in preference to the above space-group names.
They are only intended as comments.
;
_shelx_estimated_absorpt_t_min 0.756
_shelx_estimated_absorpt_t_max 0.831

loop_
_space_group_symop_operation_xyz
'x, y, z'
'-x+1/2, -y, z'
'-x+1/2, y+1/2, -z+1/2'
'x, -y+1/2, -z+1/2'
'-x, -y, -z'
'x-1/2, y, -z'
'x-1/2, -y-1/2, z-1/2'
'-x, y-1/2, z-1/2'

loop_
_atom_site_label
_atom_site_type_symbol
_atom_site_fract_x
_atom_site_fract_y
_atom_site_fract_z
_atom_site_U_iso_or_equiv
_atom_site_adp_type
_atom_site_occupancy
_atom_site_site_symmetry_order
_atom_site_calc_flag
_atom_site_refinement_flags_posn
_atom_site_refinement_flags_adp
_atom_site_refinement_flags_occupancy
_atom_site_disorder_assembly
_atom_site_disorder_group
Zn1 Zn 0.56540(2) 0.250000 0.750000 0.02242(8) Uani 1 2 d S T P . .
Zn2 Zn 0.12028(2) 0.250000 0.750000 0.02413(8) Uani 1 2 d S T P . .
C1 C 0.54151(7) 0.31009(11) 0.45749(18) 0.0242(4) Uani 1 1 d . . . . .
C2 C 0.49078(8) 0.36617(11) 0.49868(19) 0.0263(4) Uani 1 1 d . . . . .
C3 C 0.47749(7) 0.38210(11) 0.64209(18) 0.0246(4) Uani 1 1 d . . . . .
C4 C 0.40087(8) 0.47857(13) 0.5628(2) 0.0336(4) Uani 1 1 d . . . . .
H4 H 0.370852 0.516826 0.585306 0.040 Uiso 1 1 calc R U . . .
C5 C 0.41146(9) 0.45951(14) 0.4274(2) 0.0390(5) Uani 1 1 d . . . . .
H5 H 0.388311 0.482765 0.357248 0.047 Uiso 1 1 calc R U . . .
C6 C 0.45806(8) 0.40404(13) 0.3963(2) 0.0334(4) Uani 1 1 d . . . . .
H6 H 0.467028 0.392608 0.303972 0.040 Uiso 1 1 calc R U . . .
C7 C 0.41906(8) 0.46509(12) 0.8106(2) 0.0300(4) Uani 1 1 d . . . . .
H7A H 0.403823 0.523771 0.814051 0.036 Uiso 1 1 calc R U . . .
H7B H 0.454382 0.463067 0.866388 0.036 Uiso 1 1 calc R U . . .
C8 C 0.37435(8) 0.40348(12) 0.87011(19) 0.0292(4) Uani 1 1 d . . . . .
C9 C 0.38907(10) 0.34464(17) 0.9723(3) 0.0520(6) Uani 1 1 d . . . . .
H9 H 0.427421 0.341583 1.004439 0.062 Uiso 1 1 calc R U . . .
C10 C 0.34667(11) 0.2901(2) 1.0270(3) 0.0716(9) Uani 1 1 d . . . . .
H10 H 0.356581 0.251142 1.096900 0.086 Uiso 1 1 calc R U . . .
C11 C 0.28974(10) 0.29323(17) 0.9783(3) 0.0552(7) Uani 1 1 d . . . . .
H11 H 0.261417 0.256890 1.016094 0.066 Uiso 1 1 calc R U . . .
C12 C 0.27486(8) 0.35050(12) 0.87319(19) 0.0296(4) Uani 1 1 d . . . . .
C13 C 0.31718(8) 0.40536(12) 0.82092(19) 0.0273(4) Uani 1 1 d . . . . .
H13 H 0.307228 0.444438 0.751277 0.033 Uiso 1 1 calc R U . . .
C14 C 0.21404(8) 0.35165(12) 0.8117(2) 0.0302(4) Uani 1 1 d . . . . .
C15 C 0.64448(8) 0.39826(12) 0.85768(18) 0.0271(4) Uani 1 1 d . . . . .
H15 H 0.619796 0.393941 0.934162 0.032 Uiso 1 1 calc R U . . .
C16 C 0.68930(8) 0.45849(12) 0.86117(18) 0.0277(4) Uani 1 1 d . . . . .
H16 H 0.694850 0.492868 0.939390 0.033 Uiso 1 1 calc R U . . .
C17 C 0.72602(7) 0.46732(10) 0.74693(18) 0.0222(3) Uani 1 1 d . . . . .
C18 C 0.71604(8) 0.41367(12) 0.63394(18) 0.0264(4) Uani 1 1 d . . . . .
H18 H 0.739322 0.418013 0.555037 0.032 Uiso 1 1 calc R U . . .
C19 C 0.67109(8) 0.35358(12) 0.63969(19) 0.0262(4) Uani 1 1 d . . . . .
H19 H 0.665586 0.316813 0.564295 0.031 Uiso 1 1 calc R U . . .
N1 N 0.43344(6) 0.44261(10) 0.66567(16) 0.0269(3) Uani 1 1 d . . . . .
N2 N 0.63501(6) 0.34594(9) 0.74934(15) 0.0233(3) Uani 1 1 d . . . . .
O1 O 0.56031(5) 0.25191(8) 0.53536(13) 0.0282(3) Uani 1 1 d . . . . .
O2 O 0.56220(6) 0.32622(9) 0.33856(14) 0.0346(3) Uani 1 1 d . . . . .
O3 O 0.50242(5) 0.34986(9) 0.74500(13) 0.0316(3) Uani 1 1 d . . . . .
O4 O 0.20440(6) 0.39444(10) 0.70594(16) 0.0438(4) Uani 1 1 d . . . . .
O5 O 0.17592(6) 0.30480(10) 0.87457(14) 0.0380(3) Uani 1 1 d . . . . .

loop_
_atom_site_aniso_label
_atom_site_aniso_U_11
_atom_site_aniso_U_22
_atom_site_aniso_U_33
_atom_site_aniso_U_23
_atom_site_aniso_U_13
_atom_site_aniso_U_12
Zn1 0.01792(13) 0.02377(14) 0.02556(14) 0.00376(12) 0.000 0.000
Zn2 0.02171(14) 0.02810(15) 0.02259(14) -0.00074(12) 0.000 0.000
C1 0.0197(8) 0.0270(9) 0.0258(9) -0.0013(7) -0.0010(7) 0.0001(7)
C2 0.0211(9) 0.0293(9) 0.0286(9) 0.0039(8) 0.0031(7) 0.0032(7)
C3 0.0179(8) 0.0258(9) 0.0301(9) 0.0024(7) 0.0020(7) 0.0017(7)
C4 0.0232(9) 0.0323(10) 0.0453(12) 0.0096(9) 0.0040(8) 0.0073(8)
C5 0.0319(11) 0.0464(12) 0.0387(11) 0.0130(10) -0.0015(9) 0.0140(9)
C6 0.0305(10) 0.0410(11) 0.0288(9) 0.0053(9) 0.0016(8) 0.0072(9)
C7 0.0238(9) 0.0317(10) 0.0345(10) -0.0068(8) 0.0041(8) 0.0010(8)
C8 0.0247(9) 0.0327(10) 0.0302(9) -0.0026(8) 0.0060(7) 0.0026(8)
C9 0.0284(11) 0.0691(16) 0.0586(15) 0.0241(13) -0.0075(10) 0.0011(11)
C10 0.0447(15) 0.087(2) 0.083(2) 0.0568(18) -0.0103(14) -0.0054(14)
C11 0.0378(13) 0.0611(16) 0.0665(16) 0.0319(14) -0.0007(11) -0.0082(11)
C12 0.0253(9) 0.0300(10) 0.0334(10) -0.0015(8) 0.0034(8) -0.0010(8)
C13 0.0268(9) 0.0273(9) 0.0277(9) -0.0005(7) 0.0020(7) 0.0016(7)
C14 0.0276(9) 0.0295(9) 0.0336(10) -0.0083(9) 0.0026(8) -0.0026(8)
C15 0.0258(9) 0.0304(10) 0.0251(9) 0.0018(8) 0.0037(7) -0.0027(7)
C16 0.0308(10) 0.0287(9) 0.0236(9) -0.0028(7) 0.0011(7) -0.0044(8)
C17 0.0204(8) 0.0208(8) 0.0254(8) 0.0023(7) -0.0010(7) -0.0016(6)
C18 0.0237(9) 0.0288(9) 0.0269(9) -0.0024(7) 0.0058(7) -0.0028(7)
C19 0.0244(9) 0.0253(9) 0.0290(9) -0.0045(7) 0.0024(7) -0.0010(7)
N1 0.0206(7) 0.0282(8) 0.0319(8) 0.0015(7) 0.0040(6) 0.0038(6)
N2 0.0205(6) 0.0206(7) 0.0289(7) 0.0020(6) 0.0002(7) 0.0005(5)
O1 0.0267(6) 0.0307(7) 0.0272(6) 0.0033(6) 0.0007(5) 0.0068(6)
O2 0.0357(7) 0.0395(8) 0.0287(7) 0.0062(6) 0.0104(6) 0.0107(6)
O3 0.0264(6) 0.0409(7) 0.0275(6) 0.0013(6) -0.0003(6) 0.0111(6)
O4 0.0341(8) 0.0455(9) 0.0519(9) 0.0098(7) -0.0088(7) -0.0037(7)
O5 0.0300(7) 0.0537(9) 0.0302(7) -0.0086(7) 0.0040(6) -0.0167(7)

loop_
_atom_type_symbol
_atom_type_description
_atom_type_scat_dispersion_real
_atom_type_scat_dispersion_imag
_atom_type_scat_source
C C 0.0033 0.0016 'International Tables Vol C Tables 4.2.6.8 and 6.1.1.4'
H H 0.0000 0.0000 'International Tables Vol C Tables 4.2.6.8 and 6.1.1.4'
N N 0.0061 0.0033 'International Tables Vol C Tables 4.2.6.8 and 6.1.1.4'
O O 0.0106 0.0060 'International Tables Vol C Tables 4.2.6.8 and 6.1.1.4'
Zn Zn 0.2839 1.4301 'International Tables Vol C Tables 4.2.6.8 and 6.1.1.4'

loop_
_geom_angle_atom_site_label_1
_geom_angle_atom_site_label_2
_geom_angle_atom_site_label_3
_geom_angle
_geom_angle_site_symmetry_1
_geom_angle_site_symmetry_3
_geom_angle_publ_flag
O1 Zn1 O1 173.56(7) . 4_556 ?
O1 Zn1 O3 89.71(5) . 4_556 ?
O1 Zn1 O3 85.90(5) 4_556 4_556 ?
O1 Zn1 O3 85.90(5) . . ?
O1 Zn1 O3 89.71(5) 4_556 . ?
O3 Zn1 O3 93.94(8) 4_556 . ?
O1 Zn1 N2 91.63(5) . . ?
O1 Zn1 N2 93.08(5) 4_556 . ?
O3 Zn1 N2 175.83(5) 4_556 . ?
O3 Zn1 N2 90.09(5) . . ?
O1 Zn1 N2 93.08(5) . 4_556 ?
O1 Zn1 N2 91.63(5) 4_556 4_556 ?
O3 Zn1 N2 90.10(5) 4_556 4_556 ?
O3 Zn1 N2 175.83(5) . 4_556 ?
N2 Zn1 N2 85.89(7) . 4_556 ?
O5 Zn2 O5 98.24(8) 4_556 . ?
O5 Zn2 O2 116.70(6) 4_556 7_566 ?
O5 Zn2 O2 115.68(6) . 7_566 ?
O5 Zn2 O2 115.68(6) 4_556 6_556 ?
O5 Zn2 O2 116.70(6) . 6_556 ?
O2 Zn2 O2 95.19(9) 7_566 6_556 ?
O1 C1 O2 123.97(16) . . ?
O1 C1 C2 121.49(16) . . ?
O2 C1 C2 114.53(15) . . ?
C6 C2 C3 120.34(16) . . ?
C6 C2 C1 118.52(16) . . ?
C3 C2 C1 121.12(15) . . ?
O3 C3 N1 117.91(16) . . ?
O3 C3 C2 126.91(16) . . ?
N1 C3 C2 115.14(15) . . ?
N1 C4 C5 120.99(18) . . ?
N1 C4 H4 119.5 . . ?
C5 C4 H4 119.5 . . ?
C4 C5 C6 118.26(18) . . ?
C4 C5 H5 120.9 . . ?
C6 C5 H5 120.9 . . ?
C2 C6 C5 121.52(18) . . ?
C2 C6 H6 119.2 . . ?
C5 C6 H6 119.2 . . ?
N1 C7 C8 111.26(15) . . ?
N1 C7 H7A 109.4 . . ?
C8 C7 H7A 109.4 . . ?
N1 C7 H7B 109.4 . . ?
C8 C7 H7B 109.4 . . ?
H7A C7 H7B 108.0 . . ?
C9 C8 C13 119.08(18) . . ?
C9 C8 C7 121.37(18) . . ?
C13 C8 C7 119.55(17) . . ?
C8 C9 C10 120.0(2) . . ?
C8 C9 H9 120.0 . . ?
C10 C9 H9 120.0 . . ?
C11 C10 C9 120.4(2) . . ?
C11 C10 H10 119.8 . . ?
C9 C10 H10 119.8 . . ?
C10 C11 C12 120.1(2) . . ?
C10 C11 H11 120.0 . . ?
C12 C11 H11 120.0 . . ?
C13 C12 C11 119.05(18) . . ?
C13 C12 C14 119.61(17) . . ?
C11 C12 C14 121.30(18) . . ?
C12 C13 C8 121.40(17) . . ?
C12 C13 H13 119.3 . . ?
C8 C13 H13 119.3 . . ?
O4 C14 O5 124.74(18) . . ?
O4 C14 C12 119.62(17) . . ?
O5 C14 C12 115.62(17) . . ?
N2 C15 C16 122.96(16) . . ?
N2 C15 H15 118.5 . . ?
C16 C15 H15 118.5 . . ?
C15 C16 C17 119.54(16) . . ?
C15 C16 H16 120.2 . . ?
C17 C16 H16 120.2 . . ?
C18 C17 C16 117.64(15) . . ?
C18 C17 C17 121.68(12) . 2_665 ?
C16 C17 C17 120.67(12) . 2_665 ?
C19 C18 C17 119.35(16) . . ?
C19 C18 H18 120.3 . . ?
C17 C18 H18 120.3 . . ?
N2 C19 C18 122.99(16) . . ?
N2 C19 H19 118.5 . . ?
C18 C19 H19 118.5 . . ?
C4 N1 C3 123.44(16) . . ?
C4 N1 C7 118.22(15) . . ?
C3 N1 C7 118.24(15) . . ?
C15 N2 C19 117.48(15) . . ?
C15 N2 Zn1 121.82(12) . . ?
C19 N2 Zn1 120.69(12) . . ?
C1 O1 Zn1 129.11(11) . . ?
C1 O2 Zn2 121.84(12) . 6_656 ?
C3 O3 Zn1 128.40(12) . . ?
C14 O5 Zn2 113.42(12) . . ?

loop_
_geom_bond_atom_site_label_1
_geom_bond_atom_site_label_2
_geom_bond_distance
_geom_bond_site_symmetry_2
_geom_bond_publ_flag
Zn1 O1 2.0713(12) . ?
Zn1 O1 2.0713(12) 4_556 ?
Zn1 O3 2.1075(12) 4_556 ?
Zn1 O3 2.1076(12) . ?
Zn1 N2 2.1715(14) . ?
Zn1 N2 2.1715(14) 4_556 ?
Zn2 O5 1.9413(13) 4_556 ?
Zn2 O5 1.9413(13) . ?
Zn2 O2 1.9667(13) 7_566 ?
Zn2 O2 1.9667(13) 6_556 ?
C1 O1 1.246(2) . ?
C1 O2 1.264(2) . ?
C1 C2 1.499(2) . ?
C2 C6 1.368(3) . ?
C2 C3 1.436(2) . ?
C3 O3 1.247(2) . ?
C3 N1 1.391(2) . ?
C4 N1 1.358(2) . ?
C4 C5 1.358(3) . ?
C4 H4 0.9300 . ?
C5 C6 1.398(3) . ?
C5 H5 0.9300 . ?
C6 H6 0.9300 . ?
C7 N1 1.475(2) . ?
C7 C8 1.508(3) . ?
C7 H7A 0.9700 . ?
C7 H7B 0.9700 . ?
C8 C9 1.380(3) . ?
C8 C13 1.389(2) . ?
C9 C10 1.387(3) . ?
C9 H9 0.9300 . ?
C10 C11 1.383(3) . ?
C10 H10 0.9300 . ?
C11 C12 1.386(3) . ?
C11 H11 0.9300 . ?
C12 C13 1.380(2) . ?
C12 C14 1.510(3) . ?
C13 H13 0.9300 . ?
C14 O4 1.234(2) . ?
C14 O5 1.283(2) . ?
C15 N2 1.337(2) . ?
C15 C16 1.383(2) . ?
C15 H15 0.9300 . ?
C16 C17 1.390(2) . ?
C16 H16 0.9300 . ?
C17 C18 1.386(2) . ?
C17 C17 1.488(3) 2_665 ?
C18 C19 1.384(2) . ?
C18 H18 0.9300 . ?
C19 N2 1.345(2) . ?
C19 H19 0.9300 . ?

loop_
_geom_torsion_atom_site_label_1
_geom_torsion_atom_site_label_2
_geom_torsion_atom_site_label_3
_geom_torsion_atom_site_label_4
_geom_torsion
_geom_torsion_site_symmetry_1
_geom_torsion_site_symmetry_2
_geom_torsion_site_symmetry_3
_geom_torsion_site_symmetry_4
_geom_torsion_publ_flag
O1 C1 C2 C6 -155.22(18) . . . . ?
O2 C1 C2 C6 23.8(2) . . . . ?
O1 C1 C2 C3 26.5(3) . . . . ?
O2 C1 C2 C3 -154.50(17) . . . . ?
C6 C2 C3 O3 177.59(19) . . . . ?
C1 C2 C3 O3 -4.2(3) . . . . ?
C6 C2 C3 N1 -5.0(3) . . . . ?
C1 C2 C3 N1 173.26(15) . . . . ?
N1 C4 C5 C6 -2.1(3) . . . . ?
C3 C2 C6 C5 0.6(3) . . . . ?
C1 C2 C6 C5 -177.71(18) . . . . ?
C4 C5 C6 C2 3.1(3) . . . . ?
N1 C7 C8 C9 110.4(2) . . . . ?
N1 C7 C8 C13 -69.2(2) . . . . ?
C13 C8 C9 C10 -1.7(4) . . . . ?
C7 C8 C9 C10 178.6(3) . . . . ?
C8 C9 C10 C11 1.0(5) . . . . ?
C9 C10 C11 C12 0.7(5) . . . . ?
C10 C11 C12 C13 -1.6(4) . . . . ?
C10 C11 C12 C14 176.2(3) . . . . ?
C11 C12 C13 C8 0.9(3) . . . . ?
C14 C12 C13 C8 -176.95(17) . . . . ?
C9 C8 C13 C12 0.8(3) . . . . ?
C7 C8 C13 C12 -179.58(17) . . . . ?
C13 C12 C14 O4 7.9(3) . . . . ?
C11 C12 C14 O4 -169.9(2) . . . . ?
C13 C12 C14 O5 -173.67(17) . . . . ?
C11 C12 C14 O5 8.5(3) . . . . ?
N2 C15 C16 C17 1.3(3) . . . . ?
C15 C16 C17 C18 -0.7(3) . . . . ?
C15 C16 C17 C17 178.95(18) . . . 2_665 ?
C16 C17 C18 C19 -0.8(3) . . . . ?
C17 C17 C18 C19 179.56(18) 2_665 . . . ?
C17 C18 C19 N2 1.9(3) . . . . ?
C5 C4 N1 C3 -2.8(3) . . . . ?
C5 C4 N1 C7 -179.11(18) . . . . ?
O3 C3 N1 C4 -176.15(17) . . . . ?
C2 C3 N1 C4 6.2(2) . . . . ?
O3 C3 N1 C7 0.2(2) . . . . ?
C2 C3 N1 C7 -177.49(15) . . . . ?
C8 C7 N1 C4 89.5(2) . . . . ?
C8 C7 N1 C3 -87.03(19) . . . . ?
C16 C15 N2 C19 -0.3(3) . . . . ?
C16 C15 N2 Zn1 178.48(14) . . . . ?
C18 C19 N2 C15 -1.3(3) . . . . ?
C18 C19 N2 Zn1 179.90(13) . . . . ?
O2 C1 O1 Zn1 146.12(14) . . . . ?
C2 C1 O1 Zn1 -35.0(2) . . . . ?
O1 C1 O2 Zn2 8.8(2) . . . 6_656 ?
C2 C1 O2 Zn2 -170.23(12) . . . 6_656 ?
N1 C3 O3 Zn1 174.47(11) . . . . ?
C2 C3 O3 Zn1 -8.2(3) . . . . ?
O4 C14 O5 Zn2 34.5(2) . . . . ?
C12 C14 O5 Zn2 -143.77(13) . . . . ?
